data_1008104
loop_
_publ_author_name
'Pernet, M'
'Quezel, G'
'Coing-Boyat, J'
'Bertaut, E F'

_publ_section_title
;
Structures magnetiques des chromates de cobalt et de nickel
;
_journal_coden_ASTM BUFCAE
_journal_name_full
;
Bulletin de la Societe Francaise de Mineralogie et de Cristallographie
(72,1949-100,1977)
;
_journal_page_first 264
_journal_page_last 273
_journal_volume 92
_journal_year 1969
_chemical_formula_structural 'Co Cr O4'
_chemical_formula_sum 'Co Cr O4'
_chemical_name_systematic 'Cobalt chromate'
_space_group_IT_number 63
_symmetry_cell_setting orthorhombic
_symmetry_Int_Tables_number 63
_symmetry_space_group_name_Hall '-C 2c 2'
_symmetry_space_group_name_H-M 'C m c m'
_cell_angle_alpha 90
_cell_angle_beta 90
_cell_angle_gamma 90
_cell_formula_units_Z 4
_cell_length_a 5.524
_cell_length_b 8.308
_cell_length_c 6.234
_cell_volume 286.1
_refine_ls_R_factor_all 0.057
_cod_database_code 1008104

loop_
_symmetry_equiv_pos_as_xyz
x,y,z
x,-y,-z
x,y,1/2-z
x,-y,1/2+z
-x,-y,-z
-x,y,z
-x,-y,1/2+z
-x,y,1/2-z
1/2+x,1/2+y,z
1/2+x,1/2-y,-z
1/2+x,1/2+y,1/2-z
1/2+x,1/2-y,1/2+z
1/2-x,1/2-y,-z
1/2-x,1/2+y,z
1/2-x,1/2-y,1/2+z
1/2-x,1/2+y,1/2-z

loop_
_atom_site_label
_atom_site_type_symbol
_atom_site_symmetry_multiplicity
_atom_site_Wyckoff_symbol
_atom_site_fract_x
_atom_site_fract_y
_atom_site_fract_z
_atom_site_occupancy
_atom_site_attached_hydrogens
_atom_site_calc_flag
Co1 Co2+ 4 a 0. 0. 0. 1. 0 d
Cr1 Cr6+ 4 c 0. 0.357(2) 0.25 1. 0 d
O1 O2- 8 f 0. 0.240(1) 0.033(1) 1. 0 d
O2 O2- 8 g 0.250(2) 0.472(1) 0.25 1. 0 d

loop_
_atom_type_symbol
_atom_type_oxidation_number
Co2+ 2.000
Cr6+ 6.000
O2- -2.000
